data_4035144
loop_
_publ_author_name
'Kaufman, Riley H.'
'Law, Chunyin M.'
'Simanis, Justin A.'
'Woodall, Erica L.'
'Zwick, 3rd, Christian R'
'Wedler, Henry B.'
'Wendelboe, Paul'
'Hamaker, Christopher G.'
'Goodell, John R.'
'Tantillo, Dean J.'
'Mitchell, T. Andrew'

_publ_section_title
;
 Oxidopyrylium-Alkene [5 + 2] Cycloaddition Conjugate Addition Cascade
 (C<sup>3</sup>) Sequences: Scope, Limitation, and Computational
 Investigations.
;
_journal_issue 17
_journal_name_full 'The Journal of organic chemistry'
_journal_page_first 9818
_journal_page_last 9838
_journal_paper_doi 10.1021/acs.joc.8b01322
_journal_volume 83
_journal_year 2018
_chemical_formula_moiety 'C17 H28 O3 Si'
_chemical_formula_sum 'C17 H28 O3 Si'
_chemical_formula_weight 308.48
_chemical_name_common 'Zwick/Mitchell II-2 f7-11'
_space_group_crystal_system monoclinic
_space_group_IT_number 14
_space_group_name_Hall '-P 2ybc'
_space_group_name_H-M_alt 'P 1 21/c 1'
_atom_sites_solution_hydrogens geom
_cell_angle_alpha 90
_cell_angle_beta 96.643(3)
_cell_angle_gamma 90
_cell_formula_units_Z 4
_cell_length_a 18.5504(9)
_cell_length_b 8.0039(4)
_cell_length_c 11.6981(6)
_cell_measurement_reflns_used 6285
_cell_measurement_temperature 100.(2)
_cell_measurement_theta_max 26.7791
_cell_measurement_theta_min 2.2106
_cell_volume 1725.22(15)
_computing_cell_refinement 'SAINT V8.37A (Bruker AXS Inc., 2015)'
_computing_data_collection 'Bruker Instrument Service v2014.5.0.0'
_computing_data_reduction 'SAINT V8.37A (Bruker AXS Inc., 2015)'
_computing_molecular_graphics 'shelXle (C.B. Huebschle, rev 807)'
_computing_structure_refinement 'SHELXL-2017/1 (Sheldrick, 2017)'
_computing_structure_solution 'SHELXT 2014/5 (Sheldrick, 2014)'
_diffrn_ambient_temperature 100.(2)
_diffrn_detector_area_resol_mean 8.3333
_diffrn_measured_fraction_theta_full 0.984
_diffrn_measured_fraction_theta_max 0.984
_diffrn_measurement_device_type 'Bruker APEX-II CCD'
_diffrn_measurement_method '\f and \w scans'
_diffrn_radiation_monochromator graphite
_diffrn_radiation_probe x-ray
_diffrn_radiation_type MoK\a
_diffrn_radiation_wavelength 0.71073
_diffrn_reflns_av_R_equivalents 0.0000
_diffrn_reflns_av_unetI/netI 0.0311
_diffrn_reflns_limit_h_max 23
_diffrn_reflns_limit_h_min -23
_diffrn_reflns_limit_k_max 10
_diffrn_reflns_limit_k_min -10
_diffrn_reflns_limit_l_max 14
_diffrn_reflns_limit_l_min -14
_diffrn_reflns_number 3668
_diffrn_reflns_theta_full 26.92
_diffrn_reflns_theta_max 26.92
_diffrn_reflns_theta_min 2.21
_exptl_absorpt_coefficient_mu 0.144
_exptl_absorpt_correction_T_max 0.99
_exptl_absorpt_correction_T_min 0.94
_exptl_absorpt_correction_type multi-scan
_exptl_absorpt_process_details
;
SADABS-2016/2 - Bruker AXS area detector scaling and absorption correction
;
_exptl_crystal_colour colourless
_exptl_crystal_density_diffrn 1.188
_exptl_crystal_density_method 'not measured'
_exptl_crystal_description block
_exptl_crystal_F_000 672
_exptl_crystal_size_max 0.151
_exptl_crystal_size_mid 0.136
_exptl_crystal_size_min 0.036
_refine_diff_density_max 0.406
_refine_diff_density_min -0.247
_refine_ls_extinction_method none
_refine_ls_goodness_of_fit_ref 1.035
_refine_ls_hydrogen_treatment constr
_refine_ls_matrix_type full
_refine_ls_number_parameters 195
_refine_ls_number_reflns 3668
_refine_ls_number_restraints 0
_refine_ls_restrained_S_all 1.035
_refine_ls_R_factor_all 0.0619
_refine_ls_R_factor_gt 0.0419
_refine_ls_shift/su_max 0.001
_refine_ls_shift/su_mean 0.000
_refine_ls_structure_factor_coef Fsqd
_refine_ls_weighting_details 'w=1/[\s^2^(Fo^2^)+(0.0377P)^2^+1.1325P] where P=(Fo^2^+2Fc^2^)/3'
_refine_ls_weighting_scheme calc
_refine_ls_wR_factor_gt 0.0893
_refine_ls_wR_factor_ref 0.0953
_reflns_number_gt 2859
_reflns_number_total 3668
_reflns_threshold_expression 'I > 2\s(I)'
_cod_data_source_file jo8b01322_si_003.cif
_cod_data_source_block 5b
_cod_depositor_comments
;
The following automatic conversions were performed:

data item '_exptl_absorpt_correction_type' value 'Multi-Scan' was
changed to 'multi-scan' in accordance with the
/home/data/users/saulius/crontab/automatic-downloads/current/ACS/lib/dictionaries/cif_core.dic
dictionary named 'cif_core.dic' version 2.4.2 last updated on
2011-04-26.

Automatic conversion script
Id: cif_fix_values 6909 2019-04-08 15:41:33Z antanas 
;
_cod_database_code 4035144

loop_
_space_group_symop_operation_xyz
'x, y, z'
'-x, y+1/2, -z+1/2'
'-x, -y, -z'
'x, -y-1/2, z-1/2'

loop_
_atom_site_type_symbol
_atom_site_label
_atom_site_fract_x
_atom_site_fract_y
_atom_site_fract_z
_atom_site_U_iso_or_equiv
_atom_site_adp_type
_atom_site_calc_flag
_atom_site_refinement_flags_adp
_atom_site_refinement_flags_posn
_atom_site_occupancy
Si Si1 0.83881(2) 0.89280(6) 0.56603(4) 0.01618(12) Uani d . . 1
O O2 0.68671(6) 0.60270(14) 0.43792(9) 0.0163(2) Uani d . . 1
O O1 0.75481(6) 0.86574(14) 0.59586(11) 0.0216(3) Uani d . . 1
O O3 0.53176(7) 0.63592(15) 0.23855(10) 0.0250(3) Uani d . . 1
C C3 0.57086(9) 0.6523(2) 0.32976(13) 0.0171(3) Uani d . . 1
C C10 0.65992(9) 0.6598(2) 0.54155(13) 0.0155(3) Uani d . . 1
C C4 0.62480(8) 0.5194(2) 0.37650(13) 0.0159(3) Uani d . . 1
C C16 0.87671(9) 1.0707(2) 0.66015(14) 0.0192(4) Uani d . . 1
C C2 0.56548(9) 0.7945(2) 0.40667(14) 0.0194(4) Uani d . . 1
H H2 0.534039 0.885186 0.383771 0.023 Uiso calc U R 1
C C8 0.59276(9) 0.4142(2) 0.47139(14) 0.0174(3) Uani d . . 1
H H8 0.538518 0.418358 0.460899 0.021 Uiso calc U R 1
C C11 0.72234(9) 0.7153(2) 0.62792(14) 0.0182(4) Uani d . . 1
H H11A 0.704466 0.731018 0.703717 0.022 Uiso calc U R 1
H H11B 0.759572 0.626131 0.636256 0.022 Uiso calc U R 1
C C9 0.62318(9) 0.5020(2) 0.58354(14) 0.0179(4) Uani d . . 1
H H9A 0.658811 0.430109 0.630009 0.021 Uiso calc U R 1
H H9B 0.583802 0.531799 0.630157 0.021 Uiso calc U R 1
C C1 0.60508(9) 0.7957(2) 0.50917(14) 0.0181(4) Uani d . . 1
H H1 0.598729 0.882847 0.562244 0.022 Uiso calc U R 1
C C5 0.64968(9) 0.3958(2) 0.29208(14) 0.0221(4) Uani d . . 1
H H5A 0.688977 0.44295 0.251423 0.027 Uiso calc U R 1
H H5B 0.609025 0.360717 0.23477 0.027 Uiso calc U R 1
C C7 0.61993(10) 0.2352(2) 0.45299(16) 0.0263(4) Uani d . . 1
H H7A 0.641469 0.186284 0.526871 0.032 Uiso calc U R 1
H H7B 0.579422 0.163016 0.420023 0.032 Uiso calc U R 1
C C17 0.87682(10) 1.0241(2) 0.78776(15) 0.0267(4) Uani d . . 1
H H17A 0.89554 1.118161 0.836021 0.04 Uiso calc U R 1
H H17B 0.90779 0.926135 0.805396 0.04 Uiso calc U R 1
H H17C 0.8272 0.998399 0.803146 0.04 Uiso calc U R 1
C C13 0.83620(10) 0.9456(2) 0.41091(14) 0.0260(4) Uani d . . 1
H H13A 0.81095 0.856778 0.364479 0.039 Uiso calc U R 1
H H13B 0.885861 0.956231 0.390956 0.039 Uiso calc U R 1
H H13C 0.810394 1.051477 0.395492 0.039 Uiso calc U R 1
C C15 0.83065(10) 1.2279(2) 0.63501(16) 0.0261(4) Uani d . . 1
H H15A 0.780253 1.204126 0.647046 0.039 Uiso calc U R 1
H H15B 0.832615 1.262408 0.555052 0.039 Uiso calc U R 1
H H15C 0.849566 1.317922 0.686845 0.039 Uiso calc U R 1
C C12 0.89342(10) 0.6986(2) 0.59468(16) 0.0245(4) Uani d . . 1
H H12A 0.893043 0.66565 0.675293 0.037 Uiso calc U R 1
H H12B 0.943488 0.719271 0.5794 0.037 Uiso calc U R 1
H H12C 0.872427 0.608872 0.544423 0.037 Uiso calc U R 1
C C6 0.67705(10) 0.2511(2) 0.36955(16) 0.0291(4) Uani d . . 1
H H6A 0.725387 0.276157 0.411129 0.035 Uiso calc U R 1
H H6B 0.68022 0.147139 0.324498 0.035 Uiso calc U R 1
C C14 0.95490(10) 1.1085(3) 0.63719(18) 0.0351(5) Uani d . . 1
H H14A 0.955603 1.13576 0.555655 0.053 Uiso calc U R 1
H H14B 0.985416 1.010299 0.656732 0.053 Uiso calc U R 1
H H14C 0.973585 1.203481 0.684515 0.053 Uiso calc U R 1

loop_
_atom_site_aniso_label
_atom_site_aniso_U_11
_atom_site_aniso_U_22
_atom_site_aniso_U_33
_atom_site_aniso_U_12
_atom_site_aniso_U_13
_atom_site_aniso_U_23
Si1 0.0142(2) 0.0190(2) 0.0151(2) -0.00059(18) 0.00068(16) -0.00128(18)
O2 0.0146(5) 0.0199(6) 0.0147(5) -0.0032(5) 0.0025(4) -0.0026(5)
O1 0.0154(6) 0.0175(6) 0.0317(7) -0.0039(5) 0.0019(5) -0.0033(5)
O3 0.0274(7) 0.0274(7) 0.0184(6) 0.0015(5) -0.0055(5) 0.0015(5)
C3 0.0166(8) 0.0196(9) 0.0152(8) -0.0030(7) 0.0021(6) 0.0031(6)
C10 0.0165(8) 0.0164(8) 0.0139(7) -0.0013(6) 0.0028(6) -0.0026(6)
C4 0.0146(8) 0.0169(8) 0.0153(8) -0.0013(6) -0.0018(6) -0.0026(6)
C16 0.0161(8) 0.0224(9) 0.0188(8) -0.0058(7) 0.0004(6) -0.0017(7)
C2 0.0189(8) 0.0147(8) 0.0242(9) 0.0000(7) 0.0008(7) 0.0026(7)
C8 0.0172(8) 0.0175(8) 0.0172(8) -0.0031(7) 0.0004(6) 0.0017(6)
C11 0.0176(8) 0.0192(9) 0.0172(8) -0.0041(7) -0.0001(6) -0.0015(7)
C9 0.0169(8) 0.0193(9) 0.0172(8) -0.0034(7) 0.0007(6) 0.0007(7)
C1 0.0170(8) 0.0147(8) 0.0230(9) -0.0021(6) 0.0043(7) -0.0019(7)
C5 0.0213(8) 0.0260(9) 0.0186(8) 0.0030(7) 0.0004(7) -0.0061(7)
C7 0.0346(10) 0.0150(9) 0.0267(10) -0.0024(8) -0.0073(8) -0.0007(7)
C17 0.0301(10) 0.0290(10) 0.0197(9) -0.0013(8) -0.0025(7) -0.0034(8)
C13 0.0273(10) 0.0338(10) 0.0165(8) 0.0074(8) 0.0015(7) -0.0004(8)
C15 0.0328(10) 0.0193(9) 0.0255(9) -0.0065(8) 0.0002(8) -0.0023(7)
C12 0.0216(9) 0.0265(10) 0.0256(9) 0.0032(7) 0.0034(7) 0.0013(8)
C6 0.0324(10) 0.0256(10) 0.0267(10) 0.0100(8) -0.0076(8) -0.0102(8)
C14 0.0221(10) 0.0432(12) 0.0405(11) -0.0144(9) 0.0055(8) -0.0069(10)

loop_
_atom_type_symbol
_atom_type_description
_atom_type_scat_dispersion_real
_atom_type_scat_dispersion_imag
_atom_type_scat_source
C C 0.0033 0.0016 'International Tables Vol C Tables 4.2.6.8 and 6.1.1.4'
H H 0.0000 0.0000 'International Tables Vol C Tables 4.2.6.8 and 6.1.1.4'
O O 0.0106 0.0060 'International Tables Vol C Tables 4.2.6.8 and 6.1.1.4'
Si Si 0.0817 0.0704 'International Tables Vol C Tables 4.2.6.8 and 6.1.1.4'

loop_
_geom_angle_atom_site_label_1
_geom_angle_atom_site_label_2
_geom_angle_atom_site_label_3
_geom_angle
O1 Si1 C13 108.52(8)
O1 Si1 C12 111.06(7)
C13 Si1 C12 108.50(8)
O1 Si1 C16 105.85(7)
C13 Si1 C16 111.37(8)
C12 Si1 C16 111.51(8)
C10 O2 C4 103.52(11)
C11 O1 Si1 127.49(10)
O3 C3 C2 122.92(15)
O3 C3 C4 122.51(15)
C2 C3 C4 114.40(14)
O2 C10 C1 107.87(13)
O2 C10 C11 110.13(13)
C1 C10 C11 113.47(14)
O2 C10 C9 102.51(12)
C1 C10 C9 111.15(13)
C11 C10 C9 111.10(13)
O2 C4 C5 110.03(13)
O2 C4 C3 107.98(13)
C5 C4 C3 117.57(13)
O2 C4 C8 103.93(12)
C5 C4 C8 106.36(14)
C3 C4 C8 110.12(13)
C15 C16 C14 108.81(15)
C15 C16 C17 108.90(15)
C14 C16 C17 108.80(15)
C15 C16 Si1 110.28(11)
C14 C16 Si1 110.02(12)
C17 C16 Si1 109.99(12)
C1 C2 C3 119.35(15)
C1 C2 H2 120.3
C3 C2 H2 120.3
C9 C8 C7 116.76(14)
C9 C8 C4 103.15(12)
C7 C8 C4 104.12(13)
C9 C8 H8 110.8
C7 C8 H8 110.8
C4 C8 H8 110.8
O1 C11 C10 112.88(13)
O1 C11 H11A 109.0
C10 C11 H11A 109.0
O1 C11 H11B 109.0
C10 C11 H11B 109.0
H11A C11 H11B 107.8
C8 C9 C10 103.58(12)
C8 C9 H9A 111.0
C10 C9 H9A 111.0
C8 C9 H9B 111.0
C10 C9 H9B 111.0
H9A C9 H9B 109.0
C2 C1 C10 120.46(15)
C2 C1 H1 119.8
C10 C1 H1 119.8
C4 C5 C6 102.47(14)
C4 C5 H5A 111.3
C6 C5 H5A 111.3
C4 C5 H5B 111.3
C6 C5 H5B 111.3
H5A C5 H5B 109.2
C6 C7 C8 105.92(14)
C6 C7 H7A 110.6
C8 C7 H7A 110.6
C6 C7 H7B 110.6
C8 C7 H7B 110.6
H7A C7 H7B 108.7
C16 C17 H17A 109.5
C16 C17 H17B 109.5
H17A C17 H17B 109.5
C16 C17 H17C 109.5
H17A C17 H17C 109.5
H17B C17 H17C 109.5
Si1 C13 H13A 109.5
Si1 C13 H13B 109.5
H13A C13 H13B 109.5
Si1 C13 H13C 109.5
H13A C13 H13C 109.5
H13B C13 H13C 109.5
C16 C15 H15A 109.5
C16 C15 H15B 109.5
H15A C15 H15B 109.5
C16 C15 H15C 109.5
H15A C15 H15C 109.5
H15B C15 H15C 109.5
Si1 C12 H12A 109.5
Si1 C12 H12B 109.5
H12A C12 H12B 109.5
Si1 C12 H12C 109.5
H12A C12 H12C 109.5
H12B C12 H12C 109.5
C5 C6 C7 103.63(14)
C5 C6 H6A 111.0
C7 C6 H6A 111.0
C5 C6 H6B 111.0
C7 C6 H6B 111.0
H6A C6 H6B 109.0
C16 C14 H14A 109.5
C16 C14 H14B 109.5
H14A C14 H14B 109.5
C16 C14 H14C 109.5
H14A C14 H14C 109.5
H14B C14 H14C 109.5

loop_
_geom_bond_atom_site_label_1
_geom_bond_atom_site_label_2
_geom_bond_distance
Si1 O1 1.6501(12)
Si1 C13 1.8583(17)
Si1 C12 1.8642(18)
Si1 C16 1.8857(17)
O2 C10 1.4370(18)
O2 C4 1.4451(18)
O1 C11 1.416(2)
O3 C3 1.2259(19)
C3 C2 1.461(2)
C3 C4 1.518(2)
C10 C1 1.507(2)
C10 C11 1.513(2)
C10 C9 1.543(2)
C4 C5 1.508(2)
C4 C8 1.565(2)
C16 C15 1.530(2)
C16 C14 1.535(2)
C16 C17 1.538(2)
C2 C1 1.332(2)
C2 H2 0.95
C8 C9 1.537(2)
C8 C7 1.542(2)
C8 H8 1.0
C11 H11A 0.99
C11 H11B 0.99
C9 H9A 0.99
C9 H9B 0.99
C1 H1 0.95
C5 C6 1.522(3)
C5 H5A 0.99
C5 H5B 0.99
C7 C6 1.527(3)
C7 H7A 0.99
C7 H7B 0.99
C17 H17A 0.98
C17 H17B 0.98
C17 H17C 0.98
C13 H13A 0.98
C13 H13B 0.98
C13 H13C 0.98
C15 H15A 0.98
C15 H15B 0.98
C15 H15C 0.98
C12 H12A 0.98
C12 H12B 0.98
C12 H12C 0.98
C6 H6A 0.99
C6 H6B 0.99
C14 H14A 0.98
C14 H14B 0.98
C14 H14C 0.98
